data_4322663
loop_
_publ_author_name
'C. Santini'
'G. Gioia Lobbia'
'C. Pettinari'
'M. Pellei'
'G. Valle'
'S. Calogero'

_publ_section_title
;
 Syntheses and Spectroscopic and Structural Characterization of Silver(I)
 Complexes Containing Tertiary Phosphines and Hydrotris(pyrazol-1-yl)-,
 Hydrotris(4-bromopyrazol-1-yl)-, Hydrotris(3,5-dimethypyrazol-1-yl)-, and
 Hydrotris(3-methyl-2-thioxo-1-imidazolyl)borates
;
_journal_name_full 'Inorganic Chemistry'
_journal_page_first 890
_journal_page_last 900
_journal_paper_doi 10.1021/ic9707624
_journal_volume 37
_journal_year 1998
_chemical_formula_sum 'C30 H31 Ag B N6 P'
_chemical_formula_weight 625.26
_chemical_name_systematic
;
 ?
;
_space_group_IT_number 14
_symmetry_cell_setting monoclinic
_symmetry_space_group_name_Hall '-P 2yn'
_symmetry_space_group_name_H-M 'P 1 21/n 1'
_atom_sites_solution_hydrogens geom
_atom_sites_solution_primary direct
_atom_sites_solution_secondary difmap
_audit_creation_method SHELXL
_cell_angle_alpha 90.00
_cell_angle_beta 100.80(10)
_cell_angle_gamma 90.00
_cell_formula_units_Z 4
_cell_length_a 12.183(2)
_cell_length_b 18.596(2)
_cell_length_c 13.804(2)
_cell_measurement_temperature 293(2)
_cell_volume 3072.0(13)
_computing_structure_refinement 'SHELXL-93 (Sheldrick, 1993)'
_computing_structure_solution 'SHELXS-86 (Sheldrick, 1990)'
_diffrn_ambient_temperature 293(2)
_diffrn_radiation_monochromator graphite
_diffrn_radiation_source 'fine-focus sealed tube'
_diffrn_radiation_type MoK\a
_diffrn_radiation_wavelength 0.71070
_diffrn_reflns_av_R_equivalents 0.0288
_diffrn_reflns_av_sigmaI/netI 0.0994
_diffrn_reflns_limit_h_max 15
_diffrn_reflns_limit_h_min -16
_diffrn_reflns_limit_k_max 24
_diffrn_reflns_limit_k_min 0
_diffrn_reflns_limit_l_max 16
_diffrn_reflns_limit_l_min 0
_diffrn_reflns_number 7488
_diffrn_reflns_theta_max 28.01
_diffrn_reflns_theta_min 2.02
_exptl_absorpt_coefficient_mu 0.737
_exptl_crystal_density_diffrn 1.352
_exptl_crystal_F_000 1280
_refine_diff_density_max 0.563
_refine_diff_density_min -0.928
_refine_diff_density_rms 0.077
_refine_ls_extinction_method none
_refine_ls_goodness_of_fit_all 0.811
_refine_ls_goodness_of_fit_obs 0.986
_refine_ls_matrix_type full
_refine_ls_number_parameters 440
_refine_ls_number_reflns 7188
_refine_ls_number_restraints 0
_refine_ls_restrained_S_all 0.811
_refine_ls_restrained_S_obs 0.986
_refine_ls_R_factor_all 0.1567
_refine_ls_R_factor_obs 0.0408
_refine_ls_shift/esd_max 0.110
_refine_ls_shift/esd_mean 0.006
_refine_ls_structure_factor_coef Fsqd
_refine_ls_weighting_details 'w=1/[\s^2^(Fo^2^)+(0.0587P)^2^+0.0000P] where P=(Fo^2^+2Fc^2^)/3'
_refine_ls_weighting_scheme calc
_refine_ls_wR_factor_all 0.1201
_refine_ls_wR_factor_obs 0.0908
_reflns_number_observed 3034
_reflns_number_total 7188
_reflns_observed_criterion >2sigma(I)
_cod_data_source_file ic9707624_3.cif
_cod_data_source_block compound6
_cod_depositor_comments
;
The following automatic conversions were performed:

'_refine_ls_weighting_scheme' value 'calc
w=1/[\s^2^(Fo^2^)+(0.0587P)^2^+0.0000P] where P=(Fo^2^+2Fc^2^)/3' was
changed to 'calc'. New tag '_refine_ls_weighting_details' was
created. The value of the new tag was set to
'w=1/[\s^2^(Fo^2^)+(0.0587P)^2^+0.0000P] where P=(Fo^2^+2Fc^2^)/3'.

Automatic conversion script
Id: cif_fix_values 3143 2015-03-26 13:38:13Z robertas 
;
_cod_original_cell_volume 3072.0(7)
_cod_database_code 4322663

loop_
_symmetry_equiv_pos_as_xyz
'x, y, z'
'-x+1/2, y+1/2, -z+1/2'
'-x, -y, -z'
'x-1/2, -y-1/2, z-1/2'

loop_
_atom_site_aniso_label
_atom_site_aniso_U_11
_atom_site_aniso_U_22
_atom_site_aniso_U_33
_atom_site_aniso_U_23
_atom_site_aniso_U_13
_atom_site_aniso_U_12
Ag 0.0598(2) 0.0656(2) 0.0639(2) -0.0039(2) 0.0096(2) -0.0143(2)
P 0.0549(6) 0.0568(7) 0.0497(6) -0.0018(5) 0.0141(5) -0.0092(5)
N1 0.050(2) 0.069(2) 0.064(2) 0.005(2) 0.003(2) -0.011(2)
N2 0.054(2) 0.065(2) 0.057(2) 0.006(2) 0.008(2) -0.010(2)
N3 0.062(2) 0.069(3) 0.071(2) 0.003(2) 0.016(2) -0.002(2)
N4 0.045(2) 0.075(3) 0.055(2) 0.010(2) 0.004(2) -0.005(2)
N5 0.066(2) 0.073(3) 0.054(2) -0.005(2) 0.014(2) -0.013(2)
N6 0.060(2) 0.063(2) 0.049(2) -0.005(2) 0.003(2) -0.003(2)
C1 0.067(3) 0.060(3) 0.071(3) 0.013(3) 0.014(3) -0.014(3)
C2 0.068(3) 0.081(4) 0.076(4) 0.021(3) 0.014(3) -0.005(3)
C3 0.043(3) 0.085(4) 0.056(3) 0.003(3) 0.005(2) -0.001(3)
C4 0.077(4) 0.079(4) 0.085(4) 0.002(3) 0.017(3) 0.011(3)
C5 0.062(4) 0.123(6) 0.077(4) 0.013(3) 0.022(3) 0.018(4)
C6 0.051(3) 0.112(5) 0.054(3) 0.017(3) 0.006(2) -0.008(3)
C7 0.061(3) 0.086(4) 0.063(3) 0.002(3) 0.017(3) 0.003(3)
C8 0.091(4) 0.090(4) 0.052(3) -0.005(3) 0.014(3) 0.029(3)
C9 0.081(4) 0.057(3) 0.064(3) -0.004(3) 0.000(3) 0.011(3)
C10 0.080(4) 0.062(3) 0.069(3) -0.002(3) 0.026(3) -0.010(3)
C11 0.067(3) 0.054(3) 0.054(3) 0.008(2) 0.019(2) -0.006(2)
C12 0.081(4) 0.080(4) 0.066(3) 0.010(3) 0.014(3) 0.001(3)
C13 0.121(5) 0.091(4) 0.061(4) 0.007(3) 0.011(4) 0.006(4)
C14 0.145(7) 0.091(4) 0.076(5) 0.014(4) 0.058(5) 0.019(4)
C15 0.115(5) 0.116(5) 0.091(5) 0.016(4) 0.050(4) 0.001(4)
C16 0.070(3) 0.097(4) 0.079(4) 0.006(3) 0.025(3) -0.017(3)
C17 0.058(3) 0.079(4) 0.075(4) -0.009(3) 0.019(3) -0.016(3)
C18 0.044(2) 0.075(3) 0.072(3) -0.006(3) 0.010(2) -0.003(2)
C19 0.065(3) 0.084(4) 0.075(4) -0.002(3) -0.004(3) 0.006(3)
C20 0.075(4) 0.109(5) 0.092(5) 0.023(4) -0.001(3) 0.016(3)
C21 0.054(3) 0.095(5) 0.149(7) 0.027(5) 0.007(4) 0.016(3)
C22 0.081(4) 0.067(4) 0.150(7) -0.007(4) 0.032(4) 0.015(3)
C23 0.072(3) 0.087(4) 0.089(4) -0.021(4) 0.024(3) 0.003(3)
C24 0.068(3) 0.072(4) 0.059(3) -0.005(3) 0.016(3) -0.011(3)
C25 0.064(3) 0.080(4) 0.053(3) -0.013(2) 0.017(2) -0.005(3)
C26 0.079(4) 0.104(5) 0.125(5) -0.020(4) 0.047(4) -0.012(4)
C27 0.078(5) 0.170(8) 0.180(8) -0.075(7) 0.052(5) -0.024(5)
C28 0.084(5) 0.182(10) 0.134(6) -0.056(6) 0.015(5) 0.033(6)
C29 0.135(7) 0.118(6) 0.119(6) -0.019(5) 0.039(5) 0.032(6)
C30 0.121(5) 0.078(4) 0.097(4) -0.013(3) 0.040(4) 0.014(4)
B1 0.060(3) 0.063(3) 0.057(3) 0.000(3) 0.001(3) -0.022(3)

loop_
_atom_site_label
_atom_site_type_symbol
_atom_site_fract_x
_atom_site_fract_y
_atom_site_fract_z
_atom_site_U_iso_or_equiv
_atom_site_thermal_displace_type
_atom_site_occupancy
_atom_site_calc_flag
_atom_site_refinement_flags
_atom_site_disorder_group
Ag Ag 0.72255(3) 0.28582(2) 0.56669(3) 0.06334(14) Uani 1 d . .
P P 0.58462(9) 0.20546(6) 0.49485(8) 0.0533(3) Uani 1 d . .
N1 N 0.7476(3) 0.3957(2) 0.4911(3) 0.0620(10) Uani 1 d . .
N2 N 0.8318(3) 0.4389(2) 0.5365(3) 0.0589(9) Uani 1 d . .
N3 N 0.9213(3) 0.2842(2) 0.5915(3) 0.0670(10) Uani 1 d . .
N4 N 0.9730(3) 0.3471(2) 0.6197(3) 0.0589(9) Uani 1 d . .
N5 N 0.7612(3) 0.3537(2) 0.7132(3) 0.0641(10) Uani 1 d . .
N6 N 0.8389(3) 0.4065(2) 0.7162(2) 0.0583(9) Uani 1 d . .
C1 C 0.8349(4) 0.4985(3) 0.4846(4) 0.0657(13) Uani 1 d . .
C2 C 0.7513(4) 0.4946(3) 0.4022(4) 0.0750(15) Uani 1 d . .
C3 C 0.7015(4) 0.4301(3) 0.4109(4) 0.0618(12) Uani 1 d . .
C4 C 1.0025(5) 0.2378(4) 0.5837(4) 0.080(2) Uani 1 d . .
C5 C 1.1063(5) 0.2697(4) 0.6069(4) 0.086(2) Uani 1 d . .
C6 C 1.0854(4) 0.3384(4) 0.6290(4) 0.0728(15) Uani 1 d . .
C7 C 0.7163(4) 0.3628(3) 0.7937(4) 0.0695(13) Uani 1 d . .
C8 C 0.7639(5) 0.4204(3) 0.8470(4) 0.078(2) Uani 1 d . .
C9 C 0.8392(5) 0.4464(3) 0.7964(4) 0.0689(13) Uani 1 d . .
C10 C 0.5643(5) 0.1220(3) 0.5610(4) 0.0688(14) Uani 1 d . .
C11 C 0.5287(3) 0.1346(2) 0.6581(2) 0.0574(11) Uani 1 d G .
C12 C 0.6072(2) 0.1532(2) 0.7409(3) 0.0755(14) Uani 1 d G .
C13 C 0.5741(4) 0.1638(2) 0.8309(2) 0.092(2) Uani 1 d G .
C14 C 0.4624(4) 0.1558(2) 0.8380(2) 0.099(2) Uani 1 d G .
C15 C 0.3839(3) 0.1372(2) 0.7552(3) 0.103(2) Uani 1 d G .
C16 C 0.4171(2) 0.1266(2) 0.6652(3) 0.0805(15) Uani 1 d G .
C17 C 0.4401(4) 0.2410(3) 0.4651(4) 0.0701(14) Uani 1 d . .
C18 C 0.4280(3) 0.3124(2) 0.4136(3) 0.0636(12) Uani 1 d G .
C19 C 0.4200(3) 0.3151(2) 0.3119(3) 0.0769(14) Uani 1 d G .
C20 C 0.4054(3) 0.3807(3) 0.2630(3) 0.094(2) Uani 1 d G .
C21 C 0.3988(3) 0.4437(2) 0.3159(4) 0.101(2) Uani 1 d G .
C22 C 0.4069(3) 0.4411(2) 0.4176(4) 0.098(2) Uani 1 d G .
C23 C 0.4215(3) 0.3754(2) 0.4665(3) 0.082(2) Uani 1 d G .
C24 C 0.6037(4) 0.1703(3) 0.3743(4) 0.0658(13) Uani 1 d . .
C25 C 0.7116(3) 0.1319(2) 0.3759(3) 0.0648(12) Uani 1 d G .
C26 C 0.8053(4) 0.1711(2) 0.3639(3) 0.100(2) Uani 1 d G .
C27 C 0.9057(3) 0.1361(4) 0.3623(4) 0.139(3) Uani 1 d G .
C28 C 0.9125(4) 0.0618(4) 0.3728(4) 0.134(3) Uani 1 d G .
C29 C 0.8189(5) 0.0225(2) 0.3848(4) 0.122(2) Uani 1 d G .
C30 C 0.7184(4) 0.0576(2) 0.3863(3) 0.096(2) Uani 1 d G .
B1 B 0.9091(4) 0.4165(3) 0.6340(4) 0.0614(14) Uani 1 d . .
H1B1 H 0.9636(28) 0.4552(18) 0.6547(23) 0.044(10) Uiso 1 d . .
H1 H 0.8849(37) 0.5344(24) 0.5047(32) 0.079(15) Uiso 1 d . .
H2 H 0.7389(45) 0.5281(29) 0.3601(40) 0.111(22) Uiso 1 d . .
H3 H 0.6423(31) 0.4113(19) 0.3711(27) 0.046(11) Uiso 1 d . .
H4 H 0.9864(32) 0.1914(22) 0.5718(28) 0.048(13) Uiso 1 d . .
H5 H 1.1745(42) 0.2529(27) 0.6023(35) 0.089(17) Uiso 1 d . .
H6 H 1.1269(38) 0.3794(24) 0.6507(33) 0.077(16) Uiso 1 d . .
H7 H 0.6638(35) 0.3322(22) 0.7998(30) 0.062(14) Uiso 1 d . .
H8 H 0.7528(36) 0.4383(26) 0.9067(35) 0.087(16) Uiso 1 d . .
H9 H 0.8835(36) 0.4862(24) 0.8051(32) 0.073(15) Uiso 1 d . .
H10A H 0.6343(36) 0.1011(21) 0.5758(30) 0.062(14) Uiso 1 d . .
H10B H 0.5199(36) 0.0908(22) 0.5241(31) 0.065(14) Uiso 1 d . .
H12 H 0.6884(52) 0.1642(34) 0.7307(46) 0.159(25) Uiso 1 d . .
H13 H 0.6245(52) 0.1789(34) 0.8845(45) 0.140(23) Uiso 1 d . .
H14 H 0.4534(46) 0.1635(30) 0.9047(42) 0.127(21) Uiso 1 d . .
H15 H 0.3826(134) 0.1476(95) 0.7869(132) 0.440(92) Uiso 1 d . .
H16 H 0.3616(46) 0.1141(29) 0.5955(41) 0.135(22) Uiso 1 d . .
H17A H 0.4264(30) 0.2433(21) 0.5265(29) 0.053(12) Uiso 1 d . .
H17B H 0.3941(34) 0.2030(21) 0.4248(31) 0.066(13) Uiso 1 d . .
H19 H 0.4186(36) 0.2706(23) 0.2692(33) 0.083(16) Uiso 1 d . .
H20 H 0.3993(44) 0.3874(28) 0.1858(41) 0.124(20) Uiso 1 d . .
H21 H 0.3972(40) 0.4915(27) 0.2819(36) 0.105(18) Uiso 1 d . .
H22 H 0.3899(43) 0.4856(28) 0.4426(39) 0.116(20) Uiso 1 d . .
H23 H 0.4332(41) 0.3721(26) 0.5351(37) 0.104(18) Uiso 1 d . .
H24A H 0.5955(35) 0.2116(22) 0.3360(32) 0.067(14) Uiso 1 d . .
H24B H 0.5423(35) 0.1374(22) 0.3543(29) 0.066(13) Uiso 1 d . .
H26 H 0.7939(43) 0.2353(29) 0.3492(39) 0.127(21) Uiso 1 d . .
H27 H 0.9776(104) 0.1516(63) 0.3749(94) 0.333(61) Uiso 1 d . .
H28 H 0.9673(54) 0.0390(39) 0.3842(55) 0.164(30) Uiso 1 d . .
H29 H 0.8309(60) -0.0330(38) 0.3867(52) 0.182(31) Uiso 1 d . .
H30 H 0.6742(100) 0.0458(62) 0.3833(92) 0.316(58) Uiso 1 d . .

loop_
_atom_type_symbol
_atom_type_description
_atom_type_scat_dispersion_real
_atom_type_scat_dispersion_imag
_atom_type_scat_source
Ag Ag -0.8971 1.1015 'International Tables Vol C Tables 4.2.6.8 and 6.1.1.4'
P P 0.1023 0.0942 'International Tables Vol C Tables 4.2.6.8 and 6.1.1.4'
N N 0.0061 0.0033 'International Tables Vol C Tables 4.2.6.8 and 6.1.1.4'
C C 0.0033 0.0016 'International Tables Vol C Tables 4.2.6.8 and 6.1.1.4'
H H 0.0000 0.0000 'International Tables Vol C Tables 4.2.6.8 and 6.1.1.4'
B B 0.0013 0.0007 'International Tables Vol C Tables 4.2.6.8 and 6.1.1.4'

loop_
_geom_angle_atom_site_label_1
_geom_angle_atom_site_label_2
_geom_angle_atom_site_label_3
_geom_angle
_geom_angle_site_symmetry_1
_geom_angle_site_symmetry_3
_geom_angle_publ_flag
P Ag N1 120.99(10) . . ?
P Ag N5 136.23(11) . . ?
N1 Ag N5 83.86(12) . . ?
P Ag N3 133.36(11) . . ?
N1 Ag N3 82.01(13) . . ?
N5 Ag N3 81.3(2) . . ?
C24 P C10 101.5(3) . . ?
C24 P C17 101.6(3) . . ?
C10 P C17 101.5(3) . . ?
C24 P Ag 114.2(2) . . ?
C10 P Ag 118.9(2) . . ?
C17 P Ag 116.5(2) . . ?
C3 N1 N2 105.5(4) . . ?
C3 N1 Ag 137.0(3) . . ?
N2 N1 Ag 117.5(3) . . ?
C1 N2 N1 109.9(4) . . ?
C1 N2 B1 128.5(4) . . ?
N1 N2 B1 121.6(4) . . ?
C4 N3 N4 105.7(4) . . ?
C4 N3 Ag 138.3(4) . . ?
N4 N3 Ag 115.9(3) . . ?
N3 N4 C6 109.2(4) . . ?
N3 N4 B1 122.9(3) . . ?
C6 N4 B1 127.8(5) . . ?
C7 N5 N6 105.9(4) . . ?
C7 N5 Ag 137.2(3) . . ?
N6 N5 Ag 116.1(3) . . ?
C9 N6 N5 108.8(4) . . ?
C9 N6 B1 128.5(4) . . ?
N5 N6 B1 122.7(4) . . ?
N2 C1 C2 108.1(5) . . ?
C3 C2 C1 104.2(5) . . ?
N1 C3 C2 112.2(5) . . ?
N3 C4 C5 111.4(6) . . ?
C6 C5 C4 104.9(5) . . ?
C5 C6 N4 108.7(5) . . ?
N5 C7 C8 110.4(5) . . ?
C9 C8 C7 105.4(5) . . ?
N6 C9 C8 109.5(5) . . ?
C11 C10 P 113.5(3) . . ?
C12 C11 C16 120.0 . . ?
C12 C11 C10 120.3(3) . . ?
C16 C11 C10 119.7(3) . . ?
C13 C12 C11 120.0 . . ?
C12 C13 C14 120.0 . . ?
C13 C14 C15 120.0 . . ?
C16 C15 C14 120.0 . . ?
C15 C16 C11 120.0 . . ?
C18 C17 P 115.2(3) . . ?
C19 C18 C23 120.0 . . ?
C19 C18 C17 119.5(3) . . ?
C23 C18 C17 120.5(3) . . ?
C20 C19 C18 120.0 . . ?
C19 C20 C21 120.0 . . ?
C20 C21 C22 120.0 . . ?
C23 C22 C21 120.0 . . ?
C22 C23 C18 120.0 . . ?
C25 C24 P 114.6(3) . . ?
C26 C25 C30 120.0 . . ?
C26 C25 C24 119.2(4) . . ?
C30 C25 C24 120.8(4) . . ?
C25 C26 C27 120.0 . . ?
C28 C27 C26 120.0 . . ?
C29 C28 C27 120.0 . . ?
C30 C29 C28 120.0 . . ?
C29 C30 C25 120.0 . . ?
N4 B1 N2 110.8(4) . . ?
N4 B1 N6 110.7(4) . . ?
N2 B1 N6 109.8(4) . . ?

loop_
_geom_bond_atom_site_label_1
_geom_bond_atom_site_label_2
_geom_bond_distance
_geom_bond_site_symmetry_2
_geom_bond_publ_flag
Ag P 2.327(2) . ?
Ag N1 2.340(4) . ?
Ag N5 2.356(4) . ?
Ag N3 2.382(4) . ?
P C24 1.842(5) . ?
P C10 1.841(5) . ?
P C17 1.853(5) . ?
N1 C3 1.310(5) . ?
N1 N2 1.360(4) . ?
N2 C1 1.323(5) . ?
N2 B1 1.549(6) . ?
N3 C4 1.333(6) . ?
N3 N4 1.352(4) . ?
N4 C6 1.361(6) . ?
N4 B1 1.538(6) . ?
N5 C7 1.337(6) . ?
N5 N6 1.359(4) . ?
N6 C9 1.332(6) . ?
N6 B1 1.555(6) . ?
C1 C2 1.379(7) . ?
C2 C3 1.360(7) . ?
C4 C5 1.379(8) . ?
C5 C6 1.348(8) . ?
C7 C8 1.366(7) . ?
C8 C9 1.344(7) . ?
C10 C11 1.502(6) . ?
C11 C12 1.39 . ?
C11 C16 1.39 . ?
C12 C13 1.39 . ?
C13 C14 1.39 . ?
C14 C15 1.39 . ?
C15 C16 1.39 . ?
C17 C18 1.500(6) . ?
C18 C19 1.39 . ?
C18 C23 1.39 . ?
C19 C20 1.39 . ?
C20 C21 1.39 . ?
C21 C22 1.39 . ?
C22 C23 1.39 . ?
C24 C25 1.494(6) . ?
C25 C26 1.39 . ?
C25 C30 1.39 . ?
C26 C27 1.39 . ?
C27 C28 1.39 . ?
C28 C29 1.39 . ?
C29 C30 1.39 . ?
